data_7208122
loop_
_publ_author_name
'Nayak, Susanta K.'
'Terraneo, Giancarlo'
'Forni, Alessandra'
'Metrangolo, Pierangelo'
'Resnati, Giuseppe'

_publ_section_title
;
 C--Br&#x22EF;O supramolecular synthon: in situ cryocrystallography of low
 melting halogen-bonded complexes
;
_journal_issue 13
_journal_name_full CrystEngComm
_journal_page_first 4259
_journal_paper_doi 10.1039/c2ce25403d
_journal_volume 14
_journal_year 2012
_chemical_formula_sum 'C12 H18 Br2 F4 N3 O P'
_chemical_formula_weight 487.08
_chemical_name_common 'Dibromotetrafluorobenzene Hexamethyphosphoramide'
_chemical_name_systematic
;
1,3-Dibromotetrafluorobenzene Hexamethylphosphoramide
;
_space_group_IT_number 15
_symmetry_cell_setting monoclinic
_symmetry_Int_Tables_number 15
_symmetry_space_group_name_Hall '-C 2yc'
_symmetry_space_group_name_H-M 'C 1 2/c 1'
_atom_sites_solution_hydrogens geom
_atom_sites_solution_primary direct
_atom_sites_solution_secondary difmap
_audit_creation_method SHELXL-97
_cell_angle_alpha 90.00
_cell_angle_beta 119.428(2)
_cell_angle_gamma 90.00
_cell_formula_units_Z 8
_cell_length_a 26.751(3)
_cell_length_b 8.9439(9)
_cell_length_c 17.2175(18)
_cell_measurement_reflns_used 60
_cell_measurement_temperature 120(2)
_cell_measurement_theta_max 26.0
_cell_measurement_theta_min 2.4
_cell_volume 3587.9(7)
_computing_cell_refinement 'Bruker SMART'
_computing_data_collection 'Bruker SMART'
_computing_data_reduction 'Bruker SHELXTL'
_computing_molecular_graphics 'Bruker SHELXTL'
_computing_publication_material 'Bruker SHELXTL'
_computing_structure_refinement 'SHELXL-97 (Sheldrick, 1997)'
_computing_structure_solution 'SHELXS-97 (Sheldrick, 1990)'
_diffrn_ambient_temperature 120(2)
_diffrn_measured_fraction_theta_full 1.000
_diffrn_measured_fraction_theta_max 1.000
_diffrn_measurement_device_type 'CCD area detector'
_diffrn_measurement_method 'phi and omega scans'
_diffrn_radiation_monochromator graphite
_diffrn_radiation_source 'fine-focus sealed tube'
_diffrn_radiation_type MoK\a
_diffrn_radiation_wavelength 0.71073
_diffrn_reflns_av_R_equivalents 0.0300
_diffrn_reflns_av_sigmaI/netI 0.0298
_diffrn_reflns_limit_h_max 32
_diffrn_reflns_limit_h_min -32
_diffrn_reflns_limit_k_max 10
_diffrn_reflns_limit_k_min -11
_diffrn_reflns_limit_l_max 21
_diffrn_reflns_limit_l_min -21
_diffrn_reflns_number 13571
_diffrn_reflns_theta_full 26.00
_diffrn_reflns_theta_max 26.00
_diffrn_reflns_theta_min 2.40
_exptl_absorpt_coefficient_mu 4.650
_exptl_absorpt_correction_T_max 0.3360
_exptl_absorpt_correction_T_min 0.3360
_exptl_absorpt_correction_type multi-scan
_exptl_absorpt_process_details SADABS
_exptl_crystal_colour colorless
_exptl_crystal_density_diffrn 1.803
_exptl_crystal_density_method 'not measured'
_exptl_crystal_description cyclinder
_exptl_crystal_F_000 1920
_exptl_crystal_size_max 0.30
_exptl_crystal_size_mid 0.30
_exptl_crystal_size_min 0.30
_refine_diff_density_max 0.443
_refine_diff_density_min -0.331
_refine_diff_density_rms 0.069
_refine_ls_extinction_method none
_refine_ls_goodness_of_fit_ref 1.023
_refine_ls_hydrogen_treatment constr
_refine_ls_matrix_type full
_refine_ls_number_parameters 214
_refine_ls_number_reflns 3527
_refine_ls_number_restraints 0
_refine_ls_restrained_S_all 1.023
_refine_ls_R_factor_all 0.0365
_refine_ls_R_factor_gt 0.0247
_refine_ls_shift/su_max 0.001
_refine_ls_shift/su_mean 0.000
_refine_ls_structure_factor_coef Fsqd
_refine_ls_weighting_details 'calc w=1/[\s^2^(Fo^2^)+(0.0224P)^2^+5.2415P] where P=(Fo^2^+2Fc^2^)/3'
_refine_ls_weighting_scheme calc
_refine_ls_wR_factor_gt 0.0543
_refine_ls_wR_factor_ref 0.0574
_reflns_number_gt 2920
_reflns_number_total 3527
_reflns_threshold_expression >2sigma(I)
_cod_data_source_file c2ce25403d.txt
_cod_data_source_block DBTFB-HMPA
_cod_depositor_comments
;
The following automatic conversions were performed:

'_symmetry_cell_setting' value 'Monoclinic' changed to 'monoclinic'
according to /home/saulius/struct/CIF-dictionaries/cif_core.dic
dictionary named 'cif_core.dic' version 2.4.1 from 2010-06-29.

Automatic conversion script
Id: cif_fix_values 1891 2012-01-12 08:04:46Z andrius 
;
_cod_original_cell_volume 3587.9(6)
_cod_original_sg_symbol_H-M 'C 2/c'
_cod_database_code 7208122

loop_
_symmetry_equiv_pos_as_xyz
'x, y, z'
'-x, y, -z+1/2'
'x+1/2, y+1/2, z'
'-x+1/2, y+1/2, -z+1/2'
'-x, -y, -z'
'x, -y, z-1/2'
'-x+1/2, -y+1/2, -z'
'x+1/2, -y+1/2, z-1/2'

loop_
_atom_site_label
_atom_site_type_symbol
_atom_site_fract_x
_atom_site_fract_y
_atom_site_fract_z
_atom_site_U_iso_or_equiv
_atom_site_adp_type
_atom_site_occupancy
_atom_site_symmetry_multiplicity
_atom_site_calc_flag
_atom_site_refinement_flags
Br1 Br 0.086438(12) 0.73987(3) -0.050436(18) 0.03550(9) Uani 1 1 d .
Br2 Br 0.077412(11) 1.09157(3) 0.215438(16) 0.02739(8) Uani 1 1 d .
F1 F 0.11903(6) 0.97117(19) 0.09490(11) 0.0376(4) Uani 1 1 d .
F2 F -0.03431(7) 0.90693(19) 0.15239(10) 0.0381(4) Uani 1 1 d .
F3 F -0.07799(7) 0.6917(2) 0.02787(11) 0.0433(4) Uani 1 1 d .
F4 F -0.02414(7) 0.61185(17) -0.06350(10) 0.0367(4) Uani 1 1 d .
C1 C 0.04902(11) 0.7898(3) 0.01443(16) 0.0263(5) Uani 1 1 d .
C2 C 0.07032(10) 0.9007(3) 0.07844(17) 0.0257(5) Uani 1 1 d .
C3 C 0.04383(10) 0.9431(3) 0.12679(16) 0.0235(5) Uani 1 1 d .
C4 C -0.00616(11) 0.8713(3) 0.10864(17) 0.0262(6) Uani 1 1 d .
C5 C -0.02901(11) 0.7601(3) 0.04477(17) 0.0287(6) Uani 1 1 d .
C6 C -0.00119(11) 0.7199(3) -0.00148(16) 0.0272(6) Uani 1 1 d .
P1 P 0.17804(3) 0.43474(7) 0.34731(4) 0.02059(14) Uani 1 1 d .
O1 O 0.14830(7) 0.3004(2) 0.35474(11) 0.0276(4) Uani 1 1 d .
N1 N 0.23707(8) 0.4709(2) 0.44108(13) 0.0247(5) Uani 1 1 d .
N2 N 0.13372(8) 0.5778(2) 0.31775(14) 0.0252(5) Uani 1 1 d .
N3 N 0.20227(9) 0.4286(3) 0.27509(14) 0.0296(5) Uani 1 1 d .
C7 C 0.23708(12) 0.4466(3) 0.52514(17) 0.0329(6) Uani 1 1 d .
H7A H 0.2743 0.4059 0.5696 0.049 Uiso 1 1 calc R
H7B H 0.2066 0.3758 0.5156 0.049 Uiso 1 1 calc R
H7C H 0.2303 0.5418 0.5466 0.049 Uiso 1 1 calc R
C8 C 0.28428(11) 0.5659(3) 0.45160(19) 0.0340(6) Uani 1 1 d .
H8A H 0.2815 0.6634 0.4752 0.051 Uiso 1 1 calc R
H8B H 0.2822 0.5795 0.3936 0.051 Uiso 1 1 calc R
H8C H 0.3209 0.5186 0.4931 0.051 Uiso 1 1 calc R
C9 C 0.07130(10) 0.5574(3) 0.26958(18) 0.0342(6) Uani 1 1 d .
H9A H 0.0539 0.6212 0.2962 0.051 Uiso 1 1 calc R
H9B H 0.0622 0.4525 0.2735 0.051 Uiso 1 1 calc R
H9C H 0.0561 0.5848 0.2069 0.051 Uiso 1 1 calc R
C10 C 0.15219(12) 0.7297(3) 0.3159(2) 0.0401(7) Uani 1 1 d .
H10A H 0.1422 0.7562 0.2547 0.060 Uiso 1 1 calc R
H10B H 0.1938 0.7370 0.3546 0.060 Uiso 1 1 calc R
H10C H 0.1330 0.7984 0.3372 0.060 Uiso 1 1 calc R
C11 C 0.16262(13) 0.4560(4) 0.18106(18) 0.0438(8) Uani 1 1 d .
H11A H 0.1841 0.4906 0.1519 0.066 Uiso 1 1 calc R
H11B H 0.1348 0.5325 0.1752 0.066 Uiso 1 1 calc R
H11C H 0.1423 0.3632 0.1528 0.066 Uiso 1 1 calc R
C12 C 0.24516(13) 0.3147(4) 0.2887(2) 0.0465(8) Uani 1 1 d .
H12A H 0.2258 0.2201 0.2621 0.070 Uiso 1 1 calc R
H12B H 0.2710 0.3006 0.3527 0.070 Uiso 1 1 calc R
H12C H 0.2674 0.3472 0.2603 0.070 Uiso 1 1 calc R

loop_
_atom_site_aniso_label
_atom_site_aniso_U_11
_atom_site_aniso_U_22
_atom_site_aniso_U_33
_atom_site_aniso_U_23
_atom_site_aniso_U_13
_atom_site_aniso_U_12
Br1 0.03626(16) 0.03898(17) 0.03135(15) -0.00454(12) 0.01668(12) 0.00756(12)
Br2 0.03376(14) 0.02106(13) 0.02455(13) -0.00125(11) 0.01216(11) -0.00034(11)
F1 0.0282(8) 0.0459(10) 0.0409(9) -0.0112(8) 0.0187(7) -0.0083(7)
F2 0.0400(9) 0.0443(10) 0.0390(9) -0.0051(8) 0.0263(8) -0.0066(8)
F3 0.0412(10) 0.0483(10) 0.0392(9) -0.0057(8) 0.0187(8) -0.0219(8)
F4 0.0485(10) 0.0250(8) 0.0258(8) -0.0043(7) 0.0099(7) -0.0050(7)
C1 0.0277(13) 0.0264(14) 0.0226(13) 0.0025(11) 0.0107(11) 0.0077(11)
C2 0.0218(12) 0.0254(13) 0.0257(13) 0.0007(11) 0.0085(10) 0.0010(11)
C3 0.0260(13) 0.0187(12) 0.0202(12) 0.0026(10) 0.0071(10) 0.0031(10)
C4 0.0297(13) 0.0251(14) 0.0232(13) 0.0052(11) 0.0125(11) 0.0030(10)
C5 0.0280(14) 0.0274(14) 0.0257(13) 0.0038(11) 0.0094(11) -0.0057(11)
C6 0.0329(14) 0.0199(13) 0.0190(12) 0.0021(10) 0.0053(11) 0.0010(11)
P1 0.0201(3) 0.0230(3) 0.0189(3) 0.0018(3) 0.0098(2) 0.0027(3)
O1 0.0303(10) 0.0255(9) 0.0260(9) 0.0000(8) 0.0131(8) -0.0027(8)
N1 0.0223(11) 0.0289(12) 0.0216(11) 0.0015(9) 0.0097(9) 0.0011(9)
N2 0.0196(10) 0.0249(11) 0.0279(11) 0.0039(9) 0.0093(9) 0.0035(9)
N3 0.0272(11) 0.0417(14) 0.0240(11) -0.0001(10) 0.0156(9) 0.0042(10)
C7 0.0386(15) 0.0336(15) 0.0214(13) 0.0004(12) 0.0108(12) -0.0005(12)
C8 0.0238(13) 0.0415(17) 0.0334(15) -0.0003(13) 0.0115(11) -0.0001(12)
C9 0.0208(13) 0.0442(17) 0.0330(15) 0.0013(13) 0.0096(11) 0.0092(12)
C10 0.0322(16) 0.0281(15) 0.0471(18) 0.0081(14) 0.0094(13) 0.0047(12)
C11 0.0376(16) 0.071(2) 0.0245(15) -0.0026(15) 0.0166(13) -0.0040(15)
C12 0.0455(18) 0.057(2) 0.0461(18) -0.0056(17) 0.0297(16) 0.0120(16)

loop_
_atom_type_symbol
_atom_type_description
_atom_type_scat_dispersion_real
_atom_type_scat_dispersion_imag
_atom_type_scat_source
C C 0.0033 0.0016 'International Tables Vol C Tables 4.2.6.8 and 6.1.1.4'
H H 0.0000 0.0000 'International Tables Vol C Tables 4.2.6.8 and 6.1.1.4'
N N 0.0061 0.0033 'International Tables Vol C Tables 4.2.6.8 and 6.1.1.4'
O O 0.0106 0.0060 'International Tables Vol C Tables 4.2.6.8 and 6.1.1.4'
F F 0.0171 0.0103 'International Tables Vol C Tables 4.2.6.8 and 6.1.1.4'
P P 0.1023 0.0942 'International Tables Vol C Tables 4.2.6.8 and 6.1.1.4'
Br Br -0.2901 2.4595 'International Tables Vol C Tables 4.2.6.8 and 6.1.1.4'

loop_
_geom_angle_atom_site_label_1
_geom_angle_atom_site_label_2
_geom_angle_atom_site_label_3
_geom_angle
C2 C1 C6 117.6(2)
C2 C1 Br1 120.84(19)
C6 C1 Br1 121.54(19)
F1 C2 C1 118.8(2)
F1 C2 C3 118.3(2)
C1 C2 C3 123.0(2)
C4 C3 C2 117.6(2)
C4 C3 Br2 122.48(19)
C2 C3 Br2 119.90(19)
F2 C4 C3 120.9(2)
F2 C4 C5 117.9(2)
C3 C4 C5 121.2(2)
F3 C5 C6 120.2(2)
F3 C5 C4 120.2(2)
C6 C5 C4 119.6(2)
F4 C6 C5 118.7(2)
F4 C6 C1 120.2(2)
C5 C6 C1 121.1(2)
O1 P1 N1 111.88(11)
O1 P1 N2 108.74(11)
N1 P1 N2 110.45(11)
O1 P1 N3 117.48(11)
N1 P1 N3 101.66(11)
N2 P1 N3 106.32(11)
C8 N1 C7 112.6(2)
C8 N1 P1 126.34(18)
C7 N1 P1 118.40(17)
C10 N2 C9 114.2(2)
C10 N2 P1 122.22(17)
C9 N2 P1 121.69(18)
C11 N3 C12 112.4(2)
C11 N3 P1 119.19(18)
C12 N3 P1 117.82(19)
N1 C7 H7A 109.5
N1 C7 H7B 109.5
H7A C7 H7B 109.5
N1 C7 H7C 109.5
H7A C7 H7C 109.5
H7B C7 H7C 109.5
N1 C8 H8A 109.5
N1 C8 H8B 109.5
H8A C8 H8B 109.5
N1 C8 H8C 109.5
H8A C8 H8C 109.5
H8B C8 H8C 109.5
N2 C9 H9A 109.5
N2 C9 H9B 109.5
H9A C9 H9B 109.5
N2 C9 H9C 109.5
H9A C9 H9C 109.5
H9B C9 H9C 109.5
N2 C10 H10A 109.5
N2 C10 H10B 109.5
H10A C10 H10B 109.5
N2 C10 H10C 109.5
H10A C10 H10C 109.5
H10B C10 H10C 109.5
N3 C11 H11A 109.5
N3 C11 H11B 109.5
H11A C11 H11B 109.5
N3 C11 H11C 109.5
H11A C11 H11C 109.5
H11B C11 H11C 109.5
N3 C12 H12A 109.5
N3 C12 H12B 109.5
H12A C12 H12B 109.5
N3 C12 H12C 109.5
H12A C12 H12C 109.5
H12B C12 H12C 109.5

loop_
_geom_bond_atom_site_label_1
_geom_bond_atom_site_label_2
_geom_bond_distance
Br1 C1 1.884(2)
Br2 C3 1.885(2)
F1 C2 1.346(3)
F2 C4 1.339(3)
F3 C5 1.342(3)
F4 C6 1.344(3)
C1 C2 1.380(4)
C1 C6 1.382(4)
C2 C3 1.385(3)
C3 C4 1.374(4)
C4 C5 1.382(4)
C5 C6 1.378(4)
P1 O1 1.4807(18)
P1 N1 1.643(2)
P1 N2 1.646(2)
P1 N3 1.662(2)
N1 C8 1.457(3)
N1 C7 1.463(3)
N2 C10 1.451(3)
N2 C9 1.466(3)
N3 C11 1.456(3)
N3 C12 1.465(4)
C7 H7A 0.9800
C7 H7B 0.9800
C7 H7C 0.9800
C8 H8A 0.9800
C8 H8B 0.9800
C8 H8C 0.9800
C9 H9A 0.9800
C9 H9B 0.9800
C9 H9C 0.9800
C10 H10A 0.9800
C10 H10B 0.9800
C10 H10C 0.9800
C11 H11A 0.9800
C11 H11B 0.9800
C11 H11C 0.9800
C12 H12A 0.9800
C12 H12B 0.9800
C12 H12C 0.9800

loop_
_geom_torsion_atom_site_label_1
_geom_torsion_atom_site_label_2
_geom_torsion_atom_site_label_3
_geom_torsion_atom_site_label_4
_geom_torsion
C6 C1 C2 F1 -179.7(2)
Br1 C1 C2 F1 -1.1(3)
C6 C1 C2 C3 0.4(4)
Br1 C1 C2 C3 178.91(19)
F1 C2 C3 C4 179.4(2)
C1 C2 C3 C4 -0.7(4)
F1 C2 C3 Br2 -1.9(3)
C1 C2 C3 Br2 178.05(19)
C2 C3 C4 F2 -179.6(2)
Br2 C3 C4 F2 1.7(3)
C2 C3 C4 C5 0.4(4)
Br2 C3 C4 C5 -178.32(19)
F2 C4 C5 F3 0.2(4)
C3 C4 C5 F3 -179.8(2)
F2 C4 C5 C6 -179.8(2)
C3 C4 C5 C6 0.2(4)
F3 C5 C6 F4 0.1(4)
C4 C5 C6 F4 -179.8(2)
F3 C5 C6 C1 179.5(2)
C4 C5 C6 C1 -0.5(4)
C2 C1 C6 F4 179.5(2)
Br1 C1 C6 F4 1.0(3)
C2 C1 C6 C5 0.2(4)
Br1 C1 C6 C5 -178.30(19)
O1 P1 N1 C8 162.0(2)
N2 P1 N1 C8 -76.7(2)
N3 P1 N1 C8 35.8(2)
O1 P1 N1 C7 -37.9(2)
N2 P1 N1 C7 83.4(2)
N3 P1 N1 C7 -164.09(19)
O1 P1 N2 C10 171.9(2)
N1 P1 N2 C10 48.8(2)
N3 P1 N2 C10 -60.7(2)
O1 P1 N2 C9 -24.7(2)
N1 P1 N2 C9 -147.80(19)
N3 P1 N2 C9 102.7(2)
O1 P1 N3 C11 81.0(2)
N1 P1 N3 C11 -156.6(2)
N2 P1 N3 C11 -41.0(3)
O1 P1 N3 C12 -60.9(2)
N1 P1 N3 C12 61.5(2)
N2 P1 N3 C12 177.1(2)
